data_2214506
loop_
_publ_author_name
'G\"ul, Zarife Sibel'
'Er\,sahin, Ferda'
'A\<gar, Erbil'
'I\,s\?ik, \,Samil'

_publ_section_title
;
 (<i>E</i>)-2-[2-(Hydroxymethyl)phenyliminomethyl]-6-methylphenol
;
_journal_coeditor_code BH2113
_journal_issue 8
_journal_name_full 'Acta Crystallographica Section E'
_journal_page_first o3547
_journal_page_last o3547
_journal_paper_doi 10.1107/S1600536807032266
_journal_volume 63
_journal_year 2007
_chemical_formula_iupac 'C15 H15 N O2'
_chemical_formula_moiety 'C15 H15 N O2'
_chemical_formula_sum 'C15 H15 N O2'
_chemical_formula_weight 241.28
_chemical_melting_point 378.0(10)
_chemical_name_systematic
;
(<i>E</i>)-2-[2-(Hydroxymethyl)phenyliminomethyl]-6-methylphenol
;
_space_group_IT_number 19
_symmetry_cell_setting orthorhombic
_symmetry_space_group_name_Hall 'P 2ac 2ab'
_symmetry_space_group_name_H-M 'P 21 21 21'
_atom_sites_solution_hydrogens geom
_atom_sites_solution_primary direct
_atom_sites_solution_secondary difmap
_audit_creation_method SHELXL97
_cell_angle_alpha 90.00
_cell_angle_beta 90.00
_cell_angle_gamma 90.00
_cell_formula_units_Z 4
_cell_length_a 4.7829(4)
_cell_length_b 12.7379(13)
_cell_length_c 20.532(2)
_cell_measurement_reflns_used 8449
_cell_measurement_temperature 296
_cell_measurement_theta_max 29.13
_cell_measurement_theta_min 1.88
_cell_volume 1250.9(2)
_computing_cell_refinement X-AREA
_computing_data_collection 'X-AREA (Stoe & Cie, 2002)'
_computing_data_reduction 'X-RED32 (Stoe & Cie, 2002)'
_computing_molecular_graphics 'ORTEP-3 for Windows (Farrugia, 1997)'
_computing_publication_material 'WinGX (Farrugia, 1999)'
_computing_structure_refinement 'SHELXL97 (Sheldrick, 1997)'
_computing_structure_solution 'SHELXS97 (Sheldrick, 1997)'
_diffrn_ambient_temperature 296
_diffrn_detector_area_resol_mean 6.67
_diffrn_measured_fraction_theta_full 1.000
_diffrn_measured_fraction_theta_max 1.000
_diffrn_measurement_device_type 'Stoe IPDSII'
_diffrn_measurement_method \w
_diffrn_radiation_monochromator graphite
_diffrn_radiation_source 'fine-focus sealed tube'
_diffrn_radiation_type MoK\a
_diffrn_radiation_wavelength 0.71073
_diffrn_reflns_av_R_equivalents 0.1291
_diffrn_reflns_av_sigmaI/netI 0.0861
_diffrn_reflns_limit_h_max 5
_diffrn_reflns_limit_h_min -5
_diffrn_reflns_limit_k_max 15
_diffrn_reflns_limit_k_min -15
_diffrn_reflns_limit_l_max 25
_diffrn_reflns_limit_l_min -25
_diffrn_reflns_number 11194
_diffrn_reflns_theta_full 25.99
_diffrn_reflns_theta_max 25.99
_diffrn_reflns_theta_min 1.88
_diffrn_standards_decay_% <2
_diffrn_standards_number 0
_exptl_absorpt_coefficient_mu 0.085
_exptl_absorpt_correction_T_max 0.9937
_exptl_absorpt_correction_T_min 0.9579
_exptl_absorpt_correction_type integration
_exptl_absorpt_process_details '(X-RED32; Stoe & Cie, 2002)'
_exptl_crystal_colour yellow
_exptl_crystal_density_diffrn 1.281
_exptl_crystal_density_method 'not measured'
_exptl_crystal_description prism
_exptl_crystal_F_000 512
_exptl_crystal_size_max 0.80
_exptl_crystal_size_mid 0.70
_exptl_crystal_size_min 0.46
_refine_diff_density_max 0.131
_refine_diff_density_min -0.153
_refine_ls_extinction_method none
_refine_ls_goodness_of_fit_ref 0.790
_refine_ls_hydrogen_treatment constr
_refine_ls_matrix_type full
_refine_ls_number_parameters 164
_refine_ls_number_reflns 1460
_refine_ls_number_restraints 0
_refine_ls_restrained_S_all 0.790
_refine_ls_R_factor_all 0.0924
_refine_ls_R_factor_gt 0.0409
_refine_ls_shift/su_max 0.000
_refine_ls_shift/su_mean 0.000
_refine_ls_structure_factor_coef Fsqd
_refine_ls_weighting_details 'calc w=1/[\s^2^(Fo^2^)+(0.0356P)^2^] where P=(Fo^2^+2Fc^2^)/3'
_refine_ls_weighting_scheme calc
_refine_ls_wR_factor_gt 0.0742
_refine_ls_wR_factor_ref 0.0847
_reflns_number_gt 787
_reflns_number_total 1460
_reflns_threshold_expression I>2\s(I)
_cod_data_source_file bh2113.cif
_cod_data_source_block I
_cod_depositor_comments
;
The following automatic conversions were performed:

'_chemical_melting_point' value '377--379' was changed to '378.0(10)'
- the average value was taken and precision was estimated.

Automatic conversion script
Id: cif_fix_values 1646 2011-03-28 12:23:43Z adriana 

The following automatic conversions were performed:

'_chemical_melting_point' value '377--379' was changed to '378.0(10)'
- the average value was taken and precision was estimated.

Automatic conversion script
Id: cif_fix_values 1715 2011-07-08 13:25:40Z adriana 
;
_cod_database_code 2214506
_cod_database_fobs_code 2214506

loop_
_symmetry_equiv_pos_as_xyz
'x, y, z'
'-x+1/2, -y, z+1/2'
'x+1/2, -y+1/2, -z'
'-x, y+1/2, -z+1/2'

loop_
_atom_site_type_symbol
_atom_site_label
_atom_site_fract_x
_atom_site_fract_y
_atom_site_fract_z
_atom_site_U_iso_or_equiv
_atom_site_adp_type
_atom_site_calc_flag
_atom_site_refinement_flags
_atom_site_occupancy
N N1 0.0147(6) 0.98344(19) 0.15542(13) 0.0447(7) Uani d . 1
O O1 -0.3647(5) 1.11069(18) 0.19932(10) 0.0582(8) Uani d . 1
H H1 -0.2500 1.0866 0.1737 0.087 Uiso calc R 1
O O2 0.1874(5) 1.20510(16) 0.01226(10) 0.0573(7) Uani d . 1
H H2A 0.3534 1.2131 0.0036 0.086 Uiso calc R 1
C C7 0.0035(8) 0.9353(3) 0.21002(16) 0.0485(9) Uani d . 1
H H7 0.1295 0.8811 0.2179 0.058 Uiso calc R 1
C C15 0.1614(8) 1.1426(2) 0.06926(15) 0.0547(11) Uani d . 1
H H15A -0.0352 1.1359 0.0801 0.066 Uiso calc R 1
H H15B 0.2531 1.1782 0.1051 0.066 Uiso calc R 1
C C9 -0.2145(9) 0.9028(3) 0.31711(16) 0.0616(11) Uani d . 1
H H9 -0.0983 0.8450 0.3227 0.074 Uiso calc R 1
C C8 -0.1973(7) 0.9619(3) 0.25972(15) 0.0436(8) Uani d . 1
C C12 -0.5574(8) 1.0792(3) 0.30303(17) 0.0509(10) Uani d . 1
C C11 -0.5665(9) 1.0168(3) 0.35773(18) 0.0632(12) Uani d . 1
H H11 -0.6897 1.0344 0.3910 0.076 Uiso calc R 1
C C6 0.2859(7) 1.0336(2) 0.06216(15) 0.0413(8) Uani d . 1
C C1 0.2078(7) 0.9556(2) 0.10665(15) 0.0431(8) Uani d . 1
C C13 -0.3729(7) 1.0500(3) 0.25363(16) 0.0448(9) Uani d . 1
C C5 0.4738(8) 1.0091(3) 0.01373(16) 0.0519(9) Uani d . 1
H H5 0.5264 1.0610 -0.0157 0.062 Uiso calc R 1
C C4 0.5866(8) 0.9100(3) 0.00754(18) 0.0568(10) Uani d . 1
H H4 0.7146 0.8955 -0.0253 0.068 Uiso calc R 1
C C2 0.3168(8) 0.8544(3) 0.09890(18) 0.0565(10) Uani d . 1
H H2 0.2597 0.8010 0.1268 0.068 Uiso calc R 1
C C10 -0.3997(9) 0.9290(3) 0.36505(17) 0.0668(12) Uani d . 1
H H10 -0.4134 0.8880 0.4024 0.080 Uiso calc R 1
C C14 -0.7375(9) 1.1733(3) 0.29493(19) 0.0725(12) Uani d . 1
H H14A -0.8577 1.1803 0.3321 0.109 Uiso calc R 1
H H14B -0.8489 1.1658 0.2563 0.109 Uiso calc R 1
H H14C -0.6222 1.2347 0.2911 0.109 Uiso calc R 1
C C3 0.5070(9) 0.8330(3) 0.05063(17) 0.0609(10) Uani d . 1
H H3 0.5825 0.7660 0.0470 0.073 Uiso calc R 1

loop_
_atom_site_aniso_label
_atom_site_aniso_U_11
_atom_site_aniso_U_22
_atom_site_aniso_U_33
_atom_site_aniso_U_12
_atom_site_aniso_U_13
_atom_site_aniso_U_23
N1 0.0486(17) 0.0428(17) 0.0428(15) -0.0050(15) 0.0044(16) 0.0048(14)
O1 0.0690(19) 0.0568(15) 0.0487(14) 0.0052(13) 0.0006(13) 0.0111(12)
O2 0.0561(16) 0.0578(14) 0.0579(14) 0.0031(13) 0.0006(15) 0.0247(13)
C7 0.047(2) 0.040(2) 0.059(2) -0.0056(19) -0.002(2) 0.0025(17)
C15 0.067(3) 0.051(2) 0.046(2) 0.005(2) 0.002(2) 0.0148(17)
C9 0.082(3) 0.051(2) 0.052(2) -0.009(2) -0.005(2) 0.011(2)
C8 0.046(2) 0.044(2) 0.0408(19) -0.0072(19) -0.0001(18) 0.0064(17)
C12 0.049(3) 0.056(2) 0.048(2) -0.007(2) -0.002(2) -0.0088(19)
C11 0.062(3) 0.080(3) 0.048(2) -0.011(3) 0.008(2) -0.009(2)
C6 0.041(2) 0.044(2) 0.0385(18) -0.0017(18) -0.0012(17) 0.0007(16)
C1 0.043(2) 0.042(2) 0.0440(19) -0.0018(19) -0.0028(18) 0.0028(16)
C13 0.045(2) 0.050(2) 0.0393(18) -0.0083(19) -0.0022(18) 0.0036(18)
C5 0.057(2) 0.054(2) 0.044(2) -0.003(2) 0.004(2) 0.0060(17)
C4 0.059(3) 0.057(2) 0.055(2) 0.002(2) 0.010(2) -0.009(2)
C2 0.065(3) 0.041(2) 0.064(2) -0.002(2) 0.006(2) 0.0025(18)
C10 0.080(3) 0.077(3) 0.043(2) -0.020(3) 0.004(2) 0.014(2)
C14 0.066(3) 0.068(3) 0.083(3) 0.008(2) 0.001(3) -0.016(2)
C3 0.067(3) 0.046(2) 0.069(2) 0.000(2) 0.005(3) -0.007(2)

loop_
_atom_type_symbol
_atom_type_description
_atom_type_scat_dispersion_real
_atom_type_scat_dispersion_imag
_atom_type_scat_source
C C 0.0033 0.0000 'International Tables Vol C Tables 4.2.6.8 and 6.1.1.4'
H H 0.0000 0.0000 'International Tables Vol C Tables 4.2.6.8 and 6.1.1.4'
N N 0.0061 0.0000 'International Tables Vol C Tables 4.2.6.8 and 6.1.1.4'
O O 0.0106 0.0000 'International Tables Vol C Tables 4.2.6.8 and 6.1.1.4'

loop_
_geom_angle_atom_site_label_1
_geom_angle_atom_site_label_2
_geom_angle_atom_site_label_3
_geom_angle
C7 N1 C1 122.0(3)
C13 O1 H1 109.5
C15 O2 H2A 109.5
N1 C7 C8 122.4(3)
N1 C7 H7 118.8
C8 C7 H7 118.8
O2 C15 C6 113.5(3)
O2 C15 H15A 108.9
C6 C15 H15A 108.9
O2 C15 H15B 108.9
C6 C15 H15B 108.9
H15A C15 H15B 107.7
C10 C9 C8 120.9(4)
C10 C9 H9 119.5
C8 C9 H9 119.5
C9 C8 C13 117.9(3)
C9 C8 C7 120.6(3)
C13 C8 C7 121.5(3)
C11 C12 C13 117.3(4)
C11 C12 C14 122.6(4)
C13 C12 C14 120.0(3)
C12 C11 C10 122.5(4)
C12 C11 H11 118.7
C10 C11 H11 118.7
C5 C6 C1 119.0(3)
C5 C6 C15 122.2(3)
C1 C6 C15 118.8(3)
C2 C1 C6 118.7(3)
C2 C1 N1 123.9(3)
C6 C1 N1 117.4(3)
O1 C13 C12 117.6(3)
O1 C13 C8 120.7(3)
C12 C13 C8 121.7(3)
C6 C5 C4 122.0(3)
C6 C5 H5 119.0
C4 C5 H5 119.0
C3 C4 C5 119.1(4)
C3 C4 H4 120.5
C5 C4 H4 120.5
C3 C2 C1 120.8(3)
C3 C2 H2 119.6
C1 C2 H2 119.6
C9 C10 C11 119.6(4)
C9 C10 H10 120.2
C11 C10 H10 120.2
C12 C14 H14A 109.5
C12 C14 H14B 109.5
H14A C14 H14B 109.5
C12 C14 H14C 109.5
H14A C14 H14C 109.5
H14B C14 H14C 109.5
C2 C3 C4 120.4(4)
C2 C3 H3 119.8
C4 C3 H3 119.8

loop_
_geom_bond_atom_site_label_1
_geom_bond_atom_site_label_2
_geom_bond_distance
_geom_bond_publ_flag
N1 C7 1.279(4) y
N1 C1 1.408(4) y
O1 C13 1.357(4) y
O1 H1 0.8200 ?
O2 C15 1.421(3) ?
O2 H2A 0.8200 ?
C7 C8 1.442(4) y
C7 H7 0.9300 ?
C15 C6 1.517(4) ?
C15 H15A 0.9700 ?
C15 H15B 0.9700 ?
C9 C10 1.365(5) ?
C9 C8 1.400(4) ?
C9 H9 0.9300 ?
C8 C13 1.408(4) ?
C12 C11 1.377(5) ?
C12 C13 1.395(4) ?
C12 C14 1.485(5) ?
C11 C10 1.382(5) ?
C11 H11 0.9300 ?
C6 C5 1.376(4) ?
C6 C1 1.400(4) ?
C1 C2 1.399(5) ?
C5 C4 1.378(5) ?
C5 H5 0.9300 ?
C4 C3 1.375(5) ?
C4 H4 0.9300 ?
C2 C3 1.373(5) ?
C2 H2 0.9300 ?
C10 H10 0.9300 ?
C14 H14A 0.9600 ?
C14 H14B 0.9600 ?
C14 H14C 0.9600 ?
C3 H3 0.9300 ?

loop_
_geom_hbond_atom_site_label_D
_geom_hbond_atom_site_label_H
_geom_hbond_atom_site_label_A
_geom_hbond_site_symmetry_A
_geom_hbond_distance_DH
_geom_hbond_distance_HA
_geom_hbond_distance_DA
_geom_hbond_angle_DHA
_geom_hbond_publ_flag
O1 H1 N1 . 0.82 1.86 2.595(4) 148.0 yes
O2 H2A O2 3_575 0.82 1.93 2.6983(18) 154.5 yes

loop_
_geom_torsion_atom_site_label_1
_geom_torsion_atom_site_label_2
_geom_torsion_atom_site_label_3
_geom_torsion_atom_site_label_4
_geom_torsion
C1 N1 C7 C8 -178.7(3)
C10 C9 C8 C13 1.2(5)
C10 C9 C8 C7 178.5(3)
N1 C7 C8 C9 175.9(3)
N1 C7 C8 C13 -7.0(5)
C13 C12 C11 C10 0.7(6)
C14 C12 C11 C10 179.7(4)
O2 C15 C6 C5 17.9(5)
O2 C15 C6 C1 -162.4(3)
C5 C6 C1 C2 -2.1(5)
C15 C6 C1 C2 178.2(3)
C5 C6 C1 N1 -179.9(3)
C15 C6 C1 N1 0.5(4)
C7 N1 C1 C2 27.9(5)
C7 N1 C1 C6 -154.5(3)
C11 C12 C13 O1 179.4(3)
C14 C12 C13 O1 0.4(5)
C11 C12 C13 C8 -1.5(5)
C14 C12 C13 C8 179.5(3)
C9 C8 C13 O1 179.6(3)
C7 C8 C13 O1 2.3(4)
C9 C8 C13 C12 0.6(5)
C7 C8 C13 C12 -176.7(3)
C1 C6 C5 C4 0.3(5)
C15 C6 C5 C4 179.9(3)
C6 C5 C4 C3 0.6(6)
C6 C1 C2 C3 3.1(5)
N1 C1 C2 C3 -179.3(3)
C8 C9 C10 C11 -2.0(6)
C12 C11 C10 C9 1.0(6)
C1 C2 C3 C4 -2.2(6)
C5 C4 C3 C2 0.3(6)

loop_
_cod_related_entry_id
_cod_related_entry_database
_cod_related_entry_code
1 ChemSpider 21184677
